data_9001639
loop_
_publ_author_name
'Mellini, M.'
'Viti, C.'

_publ_section_title
;Crystal structure of lizardite-1T from Elba, Italy Sample: MFN3-6 Note:
 U(1,2) for Si, O2 and O4 have been changed to match symmetry constraints.
;
_journal_name_full 'American Mineralogist'
_journal_page_first 1194
_journal_page_last 1198
_journal_volume 79
_journal_year 1994
_chemical_formula_sum 'H4 Mg3 O9 Si2'
_chemical_name_mineral Lizardite
_space_group_IT_number 157
_symmetry_space_group_name_Hall 'P 3 -2'
_symmetry_space_group_name_H-M 'P 3 1 m'
_cell_angle_alpha 90
_cell_angle_beta 90
_cell_angle_gamma 120
_cell_length_a 5.338
_cell_length_b 5.338
_cell_length_c 7.257
_cell_formula_units_Z 1
_cell_volume 179.079
_database_code_amcsd 0001691
_exptl_crystal_density_diffrn 2.570
_cod_original_formula_sum 'Si2 Mg3 O9 H4'
_cod_database_code 9001639

loop_
_space_group_symop_operation_xyz
x,y,z
x-y,-y,z
-y,x-y,z
y,x,z
-x+y,-x,z
-x,-x+y,z

loop_
_atom_site_aniso_label
_atom_site_aniso_U_11
_atom_site_aniso_U_22
_atom_site_aniso_U_33
_atom_site_aniso_U_12
_atom_site_aniso_U_13
_atom_site_aniso_U_23
Si 0.01010 0.01010 0.00710 0.00505 0.00000 0.00000
Mg 0.00990 0.00960 0.01100 0.00480 0.00000 0.00000
O1 0.01160 0.01160 0.00440 0.00580 0.00000 0.00000
O2 0.02390 0.01670 0.00930 0.00835 0.00090 0.00000
O3 0.01280 0.01200 0.00730 0.00600 0.00020 0.00000
O4 0.01320 0.01320 0.00570 0.00660 0.00000 0.00000

loop_
_atom_site_label
_atom_site_fract_x
_atom_site_fract_y
_atom_site_fract_z
_atom_site_U_iso_or_equiv
Si 0.33333 0.66667 0.06990 ?
Mg 0.33260 0.00000 0.45130 ?
O1 0.33333 0.66667 0.29200 ?
O2 0.50710 0.00000 -0.00990 ?
O3 0.66620 0.00000 0.58690 ?
O4 0.00000 0.00000 0.29900 ?
H1 0.66000 0.00000 0.71000 0.05000
H2 0.00000 0.00000 0.20000 0.05000

loop_
_cod_related_entry_id
_cod_related_entry_database
_cod_related_entry_code
1 AMCSD 0001691
